data_4030320
loop_
_publ_author_name
'Boukouvalas, John'
'Thibault, Charles'

_publ_section_title
;
 Step-Economical Synthesis of the Marine Ascidian Antibiotics Cadiolide A,
 B, and D.
;
_journal_issue 1
_journal_name_full 'The Journal of organic chemistry'
_journal_page_first 681
_journal_paper_doi 10.1021/jo502503w
_journal_volume 80
_journal_year 2014
_chemical_formula_moiety 'C24 H12 Br4 O6, 2(H2 O)'
_chemical_formula_sum 'C24 H16 Br4 O8'
_chemical_formula_weight 752.01
_chemical_name_systematic
; 
 ? 
;
_space_group_IT_number 14
_symmetry_cell_setting monoclinic
_symmetry_space_group_name_Hall '-P 2yn'
_symmetry_space_group_name_H-M 'P 1 21/n 1'
_atom_sites_solution_hydrogens geom
_atom_sites_solution_primary direct
_atom_sites_solution_secondary difmap
_audit_creation_method SHELXL-97
_cell_angle_alpha 90.00
_cell_angle_beta 99.394(3)
_cell_angle_gamma 90.00
_cell_formula_units_Z 4
_cell_length_a 8.574(3)
_cell_length_b 13.462(4)
_cell_length_c 21.063(6)
_cell_measurement_reflns_used 3295
_cell_measurement_temperature 200(2)
_cell_measurement_theta_max 22.68
_cell_measurement_theta_min 2.48
_cell_volume 2398.6(13)
_computing_cell_refinement 'APEX 2 (Bruker, 2005b)'
_computing_data_collection 'APEX 2 (Bruker, 2005b)'
_computing_data_reduction 'SAINT (Bruker, 2003)'
_computing_molecular_graphics 'SHELXTL (Bruker, 2001)'
_computing_publication_material 'SHELXTL (Bruker, 2001)'
_computing_structure_refinement 'SHELXL-97 (Sheldrick, 1997)'
_computing_structure_solution 'SHELXS-97 (Sheldrick, 1990)'
_diffrn_ambient_temperature 200(2)
_diffrn_measured_fraction_theta_full 0.999
_diffrn_measured_fraction_theta_max 0.999
_diffrn_measurement_device_type 'Bruker Smart APEX II CCD'
_diffrn_measurement_method \w
_diffrn_radiation_monochromator graphite
_diffrn_radiation_source 'fine-focus sealed tube'
_diffrn_radiation_type MoK\a
_diffrn_radiation_wavelength 0.71073
_diffrn_reflns_av_R_equivalents 0.1022
_diffrn_reflns_av_sigmaI/netI 0.0780
_diffrn_reflns_limit_h_max 10
_diffrn_reflns_limit_h_min -10
_diffrn_reflns_limit_k_max 16
_diffrn_reflns_limit_k_min -16
_diffrn_reflns_limit_l_max 25
_diffrn_reflns_limit_l_min -25
_diffrn_reflns_number 23445
_diffrn_reflns_theta_full 25.00
_diffrn_reflns_theta_max 25.00
_diffrn_reflns_theta_min 1.96
_exptl_absorpt_coefficient_mu 6.762
_exptl_absorpt_correction_T_max 0.7737
_exptl_absorpt_correction_T_min 0.3178
_exptl_absorpt_correction_type multi-scan
_exptl_absorpt_process_details 'SADABS (Sheldrick, 2004)'
_exptl_crystal_colour red
_exptl_crystal_density_diffrn 2.082
_exptl_crystal_density_method 'not measured'
_exptl_crystal_description block
_exptl_crystal_F_000 1456
_exptl_crystal_size_max 0.22
_exptl_crystal_size_mid 0.09
_exptl_crystal_size_min 0.04
_refine_diff_density_max 0.932
_refine_diff_density_min -0.496
_refine_diff_density_rms 0.143
_refine_ls_extinction_method none
_refine_ls_goodness_of_fit_ref 1.028
_refine_ls_hydrogen_treatment mixed
_refine_ls_matrix_type full
_refine_ls_number_parameters 337
_refine_ls_number_reflns 4213
_refine_ls_number_restraints 10
_refine_ls_restrained_S_all 1.028
_refine_ls_R_factor_all 0.0862
_refine_ls_R_factor_gt 0.0466
_refine_ls_shift/su_max 0.000
_refine_ls_shift/su_mean 0.000
_refine_ls_structure_factor_coef Fsqd
_refine_ls_weighting_details 'calc w=1/[\s^2^(Fo^2^)+(0.0491P)^2^+0.0000P] where P=(Fo^2^+2Fc^2^)/3'
_refine_ls_weighting_scheme calc
_refine_ls_wR_factor_gt 0.1015
_refine_ls_wR_factor_ref 0.1194
_reflns_number_gt 2762
_reflns_number_total 4213
_reflns_threshold_expression >2sigma(I)
_cod_data_source_file jo502503w_si_003.cif
_cod_data_source_block jbk003
_cod_depositor_comments
;
The following automatic conversions were performed:

'_symmetry_cell_setting' value 'Monoclinic' changed to 'monoclinic'
according to
/home/saulius/struct/COD-crude-data--automatic-downloads/rss-feeds/ACS/lib/dictionaries/cif_core.dic
dictionary named 'cif_core.dic' version 2.4.2 from 2011-04-26.

Automatic conversion script
Id: cif_fix_values 2935 2014-11-11 08:27:57Z andrius 

 Adding full bibliography for 4030320.cif.
;
_cod_original_sg_symbol_H-M P2(1)/n
_cod_database_code 4030320

loop_
_symmetry_equiv_pos_as_xyz
'x, y, z'
'-x+1/2, y+1/2, -z+1/2'
'-x, -y, -z'
'x-1/2, -y-1/2, z-1/2'

loop_
_atom_site_label
_atom_site_type_symbol
_atom_site_fract_x
_atom_site_fract_y
_atom_site_fract_z
_atom_site_U_iso_or_equiv
_atom_site_adp_type
_atom_site_occupancy
_atom_site_symmetry_multiplicity
_atom_site_calc_flag
_atom_site_refinement_flags
Br1 Br -0.18789(8) 0.81193(5) 0.24551(3) 0.0444(2) Uani 1 1 d .
Br2 Br 0.40114(8) 0.81486(5) 0.15873(3) 0.0410(2) Uani 1 1 d .
Br3 Br -0.01361(8) 0.54462(5) 0.22314(3) 0.0427(2) Uani 1 1 d .
Br4 Br 0.59662(8) 0.54854(5) 0.15423(3) 0.0441(2) Uani 1 1 d .
O1 O 0.6511(5) 0.6123(3) 0.49447(18) 0.0380(11) Uani 1 1 d .
O2 O 0.5782(5) 0.7556(3) 0.5345(2) 0.0433(12) Uani 1 1 d .
O3 O 0.3095(5) 0.8345(3) 0.4505(2) 0.0485(12) Uani 1 1 d D
O4 O 0.0381(5) 0.8072(3) 0.15244(19) 0.0420(12) Uani 1 1 d .
H4 H 0.1009 0.8073 0.1257 0.063 Uiso 1 1 calc R
O5 O 0.2401(5) 0.5422(3) 0.13446(19) 0.0424(12) Uani 1 1 d .
H5 H 0.1411 0.5386 0.1302 0.064 Uiso 1 1 calc R
O6 O 1.1388(6) 0.2291(4) 0.5645(2) 0.0532(13) Uani 1 1 d .
H6 H 1.1508 0.1775 0.5434 0.080 Uiso 1 1 calc R
C2 C 0.5639(7) 0.6991(5) 0.4899(3) 0.0352(16) Uani 1 1 d .
C3 C 0.4687(7) 0.7029(5) 0.4256(3) 0.0320(15) Uani 1 1 d .
C4 C 0.5000(7) 0.6191(5) 0.3935(3) 0.0339(15) Uani 1 1 d .
C5 C 0.6143(7) 0.5615(5) 0.4360(3) 0.0348(16) Uani 1 1 d .
C10 C 0.3516(8) 0.7824(5) 0.4081(3) 0.0355(16) Uani 1 1 d .
C11 C 0.2732(7) 0.7959(4) 0.3398(3) 0.0322(15) Uani 1 1 d .
C12 C 0.1107(8) 0.8041(4) 0.3264(3) 0.0375(16) Uani 1 1 d .
H12 H 0.0513 0.8075 0.3607 0.045 Uiso 1 1 calc R
C13 C 0.0343(7) 0.8075(4) 0.2640(3) 0.0319(15) Uani 1 1 d .
C14 C 0.1209(7) 0.8065(4) 0.2125(3) 0.0335(15) Uani 1 1 d .
C15 C 0.2841(8) 0.8065(4) 0.2275(3) 0.0337(15) Uani 1 1 d .
C16 C 0.3622(8) 0.7992(4) 0.2899(3) 0.0330(15) Uani 1 1 d .
H16 H 0.4744 0.7965 0.2987 0.040 Uiso 1 1 calc R
C21 C 0.4340(7) 0.5866(5) 0.3278(3) 0.0320(15) Uani 1 1 d .
C22 C 0.2726(8) 0.5733(4) 0.3095(3) 0.0334(15) Uani 1 1 d .
H22 H 0.2051 0.5759 0.3411 0.040 Uiso 1 1 calc R
C23 C 0.2092(7) 0.5564(5) 0.2458(3) 0.0354(15) Uani 1 1 d .
C24 C 0.3016(7) 0.5518(4) 0.1978(3) 0.0319(15) Uani 1 1 d .
C25 C 0.4626(7) 0.5588(4) 0.2164(3) 0.0326(15) Uani 1 1 d .
C26 C 0.5301(7) 0.5759(5) 0.2808(3) 0.0353(16) Uani 1 1 d .
H26 H 0.6417 0.5802 0.2925 0.042 Uiso 1 1 calc R
C30 C 0.6744(8) 0.4717(5) 0.4261(3) 0.0381(16) Uani 1 1 d .
H30 H 0.6340 0.4435 0.3855 0.046 Uiso 1 1 calc R
C31 C 0.7886(7) 0.4105(5) 0.4659(3) 0.0366(16) Uani 1 1 d .
C32 C 0.8257(8) 0.3203(5) 0.4407(3) 0.0414(17) Uani 1 1 d .
H32 H 0.7693 0.3001 0.4002 0.050 Uiso 1 1 calc R
C33 C 0.9416(8) 0.2584(5) 0.4723(3) 0.0445(18) Uani 1 1 d .
H33 H 0.9656 0.1975 0.4532 0.053 Uiso 1 1 calc R
C34 C 1.0209(8) 0.2858(5) 0.5310(3) 0.0415(17) Uani 1 1 d .
C35 C 0.9833(8) 0.3750(5) 0.5593(3) 0.0394(17) Uani 1 1 d .
H35 H 1.0373 0.3932 0.6007 0.047 Uiso 1 1 calc R
C36 C 0.8686(8) 0.4360(5) 0.5272(3) 0.0376(16) Uani 1 1 d .
H36 H 0.8430 0.4962 0.5467 0.045 Uiso 1 1 calc R
O7 O 0.1561(4) 0.0485(4) 0.4994(2) 0.0663(15) Uani 1 1 d D
H7A H 0.237(5) 0.016(4) 0.509(2) 0.099 Uiso 1 1 d D
H7B H 0.122(6) 0.032(5) 0.4623(14) 0.099 Uiso 1 1 d D
O8 O 0.4435(7) 0.9546(4) 0.55324(14) 0.085(2) Uani 1 1 d D
H8A H 0.410(9) 0.911(2) 0.5270(12) 0.128 Uiso 1 1 d D
H8B H 0.444(12) 0.928(3) 0.5884(7) 0.128 Uiso 1 1 d D

loop_
_atom_site_aniso_label
_atom_site_aniso_U_11
_atom_site_aniso_U_22
_atom_site_aniso_U_33
_atom_site_aniso_U_23
_atom_site_aniso_U_13
_atom_site_aniso_U_12
Br1 0.0346(4) 0.0648(5) 0.0329(4) -0.0009(3) 0.0028(3) 0.0026(3)
Br2 0.0422(4) 0.0576(5) 0.0240(3) 0.0032(3) 0.0082(3) 0.0008(3)
Br3 0.0345(4) 0.0548(5) 0.0366(4) -0.0031(3) -0.0004(3) -0.0003(3)
Br4 0.0427(4) 0.0638(5) 0.0261(4) 0.0006(3) 0.0069(3) 0.0033(4)
O1 0.046(3) 0.048(3) 0.017(2) 0.001(2) -0.006(2) 0.003(2)
O2 0.053(3) 0.054(3) 0.020(2) -0.001(2) -0.004(2) 0.004(2)
O3 0.049(3) 0.063(3) 0.033(3) -0.008(2) 0.002(2) 0.007(3)
O4 0.039(3) 0.066(3) 0.020(2) 0.002(2) 0.000(2) 0.004(2)
O5 0.042(3) 0.056(3) 0.024(2) -0.004(2) -0.010(2) -0.001(2)
O6 0.054(3) 0.068(3) 0.037(3) 0.009(3) 0.007(2) 0.015(3)
C2 0.030(4) 0.053(5) 0.022(4) 0.000(3) 0.000(3) -0.002(3)
C3 0.037(4) 0.041(4) 0.017(3) -0.002(3) 0.003(3) 0.000(3)
C4 0.030(3) 0.048(4) 0.023(3) 0.006(3) 0.002(3) -0.003(3)
C5 0.036(4) 0.047(4) 0.021(3) -0.001(3) 0.004(3) -0.006(3)
C10 0.041(4) 0.044(4) 0.021(3) -0.004(3) 0.004(3) -0.003(3)
C11 0.035(4) 0.041(4) 0.022(3) -0.003(3) 0.006(3) 0.000(3)
C12 0.052(4) 0.036(4) 0.026(4) 0.000(3) 0.009(3) 0.005(3)
C13 0.032(3) 0.031(4) 0.033(4) 0.002(3) 0.004(3) -0.001(3)
C14 0.038(4) 0.038(4) 0.022(4) 0.001(3) -0.002(3) 0.008(3)
C15 0.044(4) 0.029(4) 0.028(3) 0.000(3) 0.008(3) 0.002(3)
C16 0.037(4) 0.030(4) 0.030(4) -0.003(3) -0.002(3) 0.005(3)
C21 0.034(4) 0.040(4) 0.020(3) 0.000(3) 0.000(3) 0.002(3)
C22 0.043(4) 0.035(4) 0.021(3) 0.000(3) 0.005(3) 0.003(3)
C23 0.031(4) 0.040(4) 0.032(4) 0.002(3) -0.003(3) 0.002(3)
C24 0.040(4) 0.032(4) 0.021(3) -0.002(3) -0.001(3) 0.000(3)
C25 0.037(4) 0.036(4) 0.022(3) 0.003(3) 0.000(3) 0.002(3)
C26 0.034(4) 0.042(4) 0.028(4) 0.002(3) 0.000(3) -0.004(3)
C30 0.046(4) 0.044(4) 0.024(3) 0.000(3) 0.004(3) -0.002(3)
C31 0.038(4) 0.043(4) 0.030(4) 0.003(3) 0.007(3) -0.004(3)
C32 0.051(4) 0.046(4) 0.026(4) 0.004(3) 0.005(3) 0.007(4)
C33 0.056(5) 0.047(5) 0.032(4) 0.001(3) 0.013(4) 0.001(4)
C34 0.035(4) 0.056(5) 0.036(4) 0.012(3) 0.012(3) 0.000(3)
C35 0.045(4) 0.053(5) 0.018(3) 0.003(3) -0.002(3) -0.006(4)
C36 0.043(4) 0.044(4) 0.026(3) -0.001(3) 0.006(3) -0.004(3)
O7 0.063(4) 0.083(4) 0.050(3) -0.002(3) 0.000(3) 0.019(3)
O8 0.116(5) 0.082(4) 0.047(3) -0.018(3) -0.018(4) 0.034(4)

loop_
_atom_type_symbol
_atom_type_description
_atom_type_scat_dispersion_real
_atom_type_scat_dispersion_imag
_atom_type_scat_source
C C 0.0033 0.0016 'International Tables Vol C Tables 4.2.6.8 and 6.1.1.4'
H H 0.0000 0.0000 'International Tables Vol C Tables 4.2.6.8 and 6.1.1.4'
O O 0.0106 0.0060 'International Tables Vol C Tables 4.2.6.8 and 6.1.1.4'
Br Br -0.2901 2.4595 'International Tables Vol C Tables 4.2.6.8 and 6.1.1.4'

loop_
_geom_angle_atom_site_label_1
_geom_angle_atom_site_label_2
_geom_angle_atom_site_label_3
_geom_angle
C2 O1 C5 108.1(5)
C14 O4 H4 109.5
C24 O5 H5 109.5
C34 O6 H6 109.5
O2 C2 O1 119.8(5)
O2 C2 C3 132.3(6)
O1 C2 C3 107.9(5)
C4 C3 C2 107.7(5)
C4 C3 C10 131.2(6)
C2 C3 C10 120.7(5)
C3 C4 C5 107.8(5)
C3 C4 C21 129.4(6)
C5 C4 C21 122.8(6)
C30 C5 O1 122.7(6)
C30 C5 C4 128.8(6)
O1 C5 C4 108.5(5)
O3 C10 C3 120.0(6)
O3 C10 C11 119.2(6)
C3 C10 C11 120.6(5)
C12 C11 C16 120.0(6)
C12 C11 C10 119.1(6)
C16 C11 C10 120.9(6)
C13 C12 C11 120.5(6)
C13 C12 H12 119.8
C11 C12 H12 119.8
C12 C13 C14 120.6(6)
C12 C13 Br1 120.5(5)
C14 C13 Br1 118.9(5)
O4 C14 C15 125.0(6)
O4 C14 C13 117.4(6)
C15 C14 C13 117.6(6)
C16 C15 C14 122.3(6)
C16 C15 Br2 119.8(5)
C14 C15 Br2 117.9(5)
C15 C16 C11 118.7(6)
C15 C16 H16 120.7
C11 C16 H16 120.7
C22 C21 C26 118.0(5)
C22 C21 C4 120.7(5)
C26 C21 C4 121.1(6)
C23 C22 C21 120.4(6)
C23 C22 H22 119.8
C21 C22 H22 119.8
C22 C23 C24 122.4(6)
C22 C23 Br3 118.6(5)
C24 C23 Br3 119.0(5)
O5 C24 C25 119.8(5)
O5 C24 C23 123.0(6)
C25 C24 C23 117.2(5)
C24 C25 C26 121.5(6)
C24 C25 Br4 119.7(4)
C26 C25 Br4 118.8(5)
C21 C26 C25 120.3(6)
C21 C26 H26 119.9
C25 C26 H26 119.9
C5 C30 C31 131.8(6)
C5 C30 H30 114.1
C31 C30 H30 114.1
C32 C31 C36 117.4(6)
C32 C31 C30 117.2(6)
C36 C31 C30 125.4(6)
C33 C32 C31 122.5(6)
C33 C32 H32 118.7
C31 C32 H32 118.7
C34 C33 C32 119.2(7)
C34 C33 H33 120.4
C32 C33 H33 120.4
C33 C34 O6 122.4(7)
C33 C34 C35 120.2(7)
O6 C34 C35 117.4(6)
C36 C35 C34 119.9(6)
C36 C35 H35 120.0
C34 C35 H35 120.0
C35 C36 C31 120.7(6)
C35 C36 H36 119.7
C31 C36 H36 119.7
H7A O7 H7B 104(5)
H8A O8 H8B 104(4)

loop_
_geom_bond_atom_site_label_1
_geom_bond_atom_site_label_2
_geom_bond_distance
Br1 C13 1.882(6)
Br2 C15 1.896(6)
Br3 C23 1.898(6)
Br4 C25 1.883(6)
O1 C2 1.382(7)
O1 C5 1.398(7)
O2 C2 1.199(7)
O3 C10 1.233(7)
O4 C14 1.346(7)
O4 H4 0.8400
O5 C24 1.359(7)
O5 H5 0.8400
O6 C34 1.367(8)
O6 H6 0.8400
C2 C3 1.463(8)
C3 C4 1.365(8)
C3 C10 1.473(9)
C4 C5 1.442(8)
C4 C21 1.474(8)
C5 C30 1.343(8)
C10 C11 1.496(8)
C11 C12 1.380(9)
C11 C16 1.398(8)
C12 C13 1.371(9)
C12 H12 0.9500
C13 C14 1.410(9)
C14 C15 1.383(9)
C15 C16 1.377(8)
C16 H16 0.9500
C21 C22 1.387(8)
C21 C26 1.394(8)
C22 C23 1.382(8)
C22 H22 0.9500
C23 C24 1.385(9)
C24 C25 1.375(8)
C25 C26 1.404(8)
C26 H26 0.9500
C30 C31 1.440(9)
C30 H30 0.9500
C31 C32 1.383(8)
C31 C36 1.403(9)
C32 C33 1.381(9)
C32 H32 0.9500
C33 C34 1.361(9)
C33 H33 0.9500
C34 C35 1.402(9)
C35 C36 1.372(9)
C35 H35 0.9500
C36 H36 0.9500
O7 H7A 0.82(5)
O7 H7B 0.82(3)
O8 H8A 0.83(3)
O8 H8B 0.82(2)

loop_
_geom_hbond_atom_site_label_D
_geom_hbond_atom_site_label_H
_geom_hbond_atom_site_label_A
_geom_hbond_distance_DH
_geom_hbond_distance_HA
_geom_hbond_distance_DA
_geom_hbond_angle_DHA
_geom_hbond_site_symmetry_A
O4 H4 O2 0.84 2.08 2.698(6) 130.2 4_575
O5 H5 O8 0.84 2.15 2.824(7) 137.4 4_575
O6 H6 O7 0.84 1.97 2.806(7) 172.3 1_655
O7 H7A O8 0.82(5) 2.04(5) 2.837(6) 167(3) 1_545
O7 H7B Br4 0.82(5) 2.84(4) 3.589(5) 152(3) 2_545
O8 H8A O3 0.83(3) 1.99(3) 2.794(6) 166(4) .
O8 H8B Br3 0.82(2) 2.826(17) 3.537(3) 146(3) 4_676

loop_
_geom_torsion_atom_site_label_1
_geom_torsion_atom_site_label_2
_geom_torsion_atom_site_label_3
_geom_torsion_atom_site_label_4
_geom_torsion
C5 O1 C2 O2 -179.0(6)
C5 O1 C2 C3 -0.2(6)
O2 C2 C3 C4 178.8(7)
O1 C2 C3 C4 0.3(7)
O2 C2 C3 C10 -7.2(11)
O1 C2 C3 C10 174.2(5)
C2 C3 C4 C5 -0.2(7)
C10 C3 C4 C5 -173.3(6)
C2 C3 C4 C21 179.2(6)
C10 C3 C4 C21 6.1(12)
C2 O1 C5 C30 -176.8(6)
C2 O1 C5 C4 0.1(6)
C3 C4 C5 C30 176.7(6)
C21 C4 C5 C30 -2.7(10)
C3 C4 C5 O1 0.0(7)
C21 C4 C5 O1 -179.4(5)
C4 C3 C10 O3 157.7(7)
C2 C3 C10 O3 -14.7(9)
C4 C3 C10 C11 -17.5(11)
C2 C3 C10 C11 170.2(6)
O3 C10 C11 C12 -44.9(9)
C3 C10 C11 C12 130.3(6)
O3 C10 C11 C16 135.7(7)
C3 C10 C11 C16 -49.1(9)
C16 C11 C12 C13 5.3(9)
C10 C11 C12 C13 -174.1(6)
C11 C12 C13 C14 -2.5(9)
C11 C12 C13 Br1 176.8(5)
C12 C13 C14 O4 178.2(6)
Br1 C13 C14 O4 -1.1(8)
C12 C13 C14 C15 -2.7(9)
Br1 C13 C14 C15 178.0(4)
O4 C14 C15 C16 -175.6(6)
C13 C14 C15 C16 5.4(9)
O4 C14 C15 Br2 3.5(8)
C13 C14 C15 Br2 -175.5(4)
C14 C15 C16 C11 -2.7(9)
Br2 C15 C16 C11 178.2(4)
C12 C11 C16 C15 -2.7(9)
C10 C11 C16 C15 176.6(6)
C3 C4 C21 C22 -58.3(10)
C5 C4 C21 C22 121.1(7)
C3 C4 C21 C26 116.5(8)
C5 C4 C21 C26 -64.1(9)
C26 C21 C22 C23 -4.1(9)
C4 C21 C22 C23 170.9(6)
C21 C22 C23 C24 0.1(10)
C21 C22 C23 Br3 -177.3(5)
C22 C23 C24 O5 -175.3(6)
Br3 C23 C24 O5 2.1(8)
C22 C23 C24 C25 3.8(9)
Br3 C23 C24 C25 -178.8(4)
O5 C24 C25 C26 175.4(6)
C23 C24 C25 C26 -3.7(9)
O5 C24 C25 Br4 -3.1(8)
C23 C24 C25 Br4 177.8(5)
C22 C21 C26 C25 4.1(10)
C4 C21 C26 C25 -170.8(6)
C24 C25 C26 C21 -0.2(10)
Br4 C25 C26 C21 178.3(5)
O1 C5 C30 C31 -4.2(11)
C4 C5 C30 C31 179.5(6)
C5 C30 C31 C32 -179.8(7)
C5 C30 C31 C36 -1.7(12)
C36 C31 C32 C33 -3.0(10)
C30 C31 C32 C33 175.3(6)
C31 C32 C33 C34 1.3(10)
C32 C33 C34 O6 -178.8(6)
C32 C33 C34 C35 0.9(10)
C33 C34 C35 C36 -1.4(10)
O6 C34 C35 C36 178.4(6)
C34 C35 C36 C31 -0.4(10)
C32 C31 C36 C35 2.6(9)
C30 C31 C36 C35 -175.6(6)
